data_4103811
loop_
_publ_author_name
'Klap\"otke, Thomas M.'
'Stierstorfer, J\"org'

_publ_section_title
;
 The CN~7~^-^ anion
;
_journal_coden_ASTM JACSAT
_journal_issue 3
_journal_name_full 'Journal of the American Chemical Society'
_journal_page_first 1122
_journal_page_last 1134
_journal_paper_doi 10.1021/ja8077522
_journal_volume 131
_journal_year 2009
_chemical_formula_moiety 'C N7, Cs'
_chemical_formula_sum 'C Cs N7'
_chemical_formula_weight 242.99
_chemical_name_common 'cesium 5-azidotetrazolate'
_chemical_name_systematic 'cesium 5-azidotetrazolate'
_space_group_IT_number 19
_symmetry_cell_setting orthorhombic
_symmetry_Int_Tables_number 19
_symmetry_space_group_name_Hall 'P 2ac 2ab'
_symmetry_space_group_name_H-M 'P 21 21 21'
_atom_sites_solution_primary direct
_atom_sites_solution_secondary difmap
_audit_author_name 'Joerg Stierstorfer'
_audit_creation_date
;
'Mon Feb 18 18:50:23 2008'
;
_audit_creation_method SHELXL-97
_audit_update_record 18.02.2008
_cell_angle_alpha 90.00
_cell_angle_beta 90.00
_cell_angle_gamma 90.00
_cell_formula_units_Z 4
_cell_length_a 4.30820(10)
_cell_length_b 7.1345(2)
_cell_length_c 18.6869(9)
_cell_measurement_reflns_used 1953
_cell_measurement_temperature 200(2)
_cell_measurement_theta_max 33.4449
_cell_measurement_theta_min 4.3334
_cell_volume 574.38(3)
_computing_cell_refinement
;
CrysAlis RED, Oxford Diffraction Ltd.,
Version 1.171.27p5 beta (release 01-04-2005 CrysAlis171 .NET)
(compiled Apr  1 2005,17:53:34)
;
_computing_data_collection
;
CrysAlis CCD, Oxford Diffraction Ltd.,
Version 1.171.27p5 beta (release 01-04-2005 CrysAlis171 .NET)
(compiled Apr  1 2005,17:53:34)
;
_computing_data_reduction
;
CrysAlis RED, Oxford Diffraction Ltd.,
Version 1.171.27p5 beta (release 01-04-2005 CrysAlis171 .NET)
(compiled Apr  1 2005,17:53:34)
;
_computing_molecular_graphics
;
'ORTEP (M. N. Burnett, C. K. Johnson, ORTEP-III: Oak Ridge Thermal Ellipsoid
;
_computing_publication_material 'PLATON (A. L. Spek, Acta Crystallogr, Sect. A, 1990, 46, C34, 1995 version).'
_computing_structure_refinement 'SHELXL-97 (Sheldrick, 1997)'
_computing_structure_solution SIR-92
_diffrn_ambient_temperature 200
_diffrn_detector_area_resol_mean 15.9809
_diffrn_measured_fraction_theta_full 0.996
_diffrn_measured_fraction_theta_max 0.996
_diffrn_measurement_device 'CCD camera on \k-goniostat'
_diffrn_measurement_device_type KappaCCD
_diffrn_measurement_method omega-scan
_diffrn_orient_matrix_UB_11 -0.1431545802
_diffrn_orient_matrix_UB_12 0.0103487082
_diffrn_orient_matrix_UB_13 -0.0184147006
_diffrn_orient_matrix_UB_21 0.0691914921
_diffrn_orient_matrix_UB_22 -0.0362162231
_diffrn_orient_matrix_UB_23 -0.0315710911
_diffrn_orient_matrix_UB_31 -0.0432435019
_diffrn_orient_matrix_UB_32 -0.0921488872
_diffrn_orient_matrix_UB_33 0.0103200639
_diffrn_radiation_collimation 0.5
_diffrn_radiation_monochromator graphite
_diffrn_radiation_source 'fine-focus sealed tube'
_diffrn_radiation_type 'Mo K\a'
_diffrn_radiation_wavelength 0.71073
_diffrn_reflns_av_R_equivalents 0.0269
_diffrn_reflns_av_sigmaI/netI 0.0410
_diffrn_reflns_limit_h_max 5
_diffrn_reflns_limit_h_min -5
_diffrn_reflns_limit_k_max 9
_diffrn_reflns_limit_k_min -8
_diffrn_reflns_limit_l_max 23
_diffrn_reflns_limit_l_min -13
_diffrn_reflns_number 3179
_diffrn_reflns_theta_full 26.75
_diffrn_reflns_theta_max 26.75
_diffrn_reflns_theta_min 4.34
_diffrn_source_current 40
_diffrn_source_type 'Spellman generator'
_diffrn_source_voltage 50
_exptl_absorpt_coefficient_mu 6.357
_exptl_absorpt_correction_T_max 0.72000
_exptl_absorpt_correction_T_min 0.65281
_exptl_absorpt_correction_type multi-scan
_exptl_absorpt_process_details
;SCALE3 ABSPACK - An Oxford Diffraction program (1.0.4,gui:1.0.3)
(C) 2005 Oxford Diffraction Ltd.
;
_exptl_crystal_colour colorless
_exptl_crystal_density_diffrn 2.810
_exptl_crystal_density_method 'not measured'
_exptl_crystal_description plates
_exptl_crystal_F_000 440
_exptl_crystal_size_max 0.07
_exptl_crystal_size_mid 0.06
_exptl_crystal_size_min 0.05
_refine_diff_density_max 0.853
_refine_diff_density_min -0.419
_refine_diff_density_rms 0.109
_refine_ls_abs_structure_details 'Flack H D (1983), Acta Cryst. A39, 876-881'
_refine_ls_abs_structure_Flack 0.03(4)
_refine_ls_extinction_method none
_refine_ls_goodness_of_fit_ref 0.918
_refine_ls_hydrogen_treatment none
_refine_ls_matrix_type full
_refine_ls_number_parameters 82
_refine_ls_number_reflns 1227
_refine_ls_number_restraints 0
_refine_ls_restrained_S_all 0.918
_refine_ls_R_factor_all 0.0275
_refine_ls_R_factor_gt 0.0227
_refine_ls_shift/su_max 0.001
_refine_ls_shift/su_mean 0.000
_refine_ls_structure_factor_coef Fsqd
_refine_ls_weighting_scheme calc
_refine_ls_wR_factor_gt 0.0394
_refine_ls_wR_factor_ref 0.0398
_reflns_number_gt 1074
_reflns_number_total 1227
_reflns_threshold_expression >2sigma(I)
_cod_data_source_file ja8077522_si_002_9_CsCN7.cif
_cod_data_source_block dx057
_cod_database_code 4103811

loop_
_symmetry_equiv_pos_as_xyz
'x, y, z'
'-x+1/2, -y, z+1/2'
'-x, y+1/2, -z+1/2'
'x+1/2, -y+1/2, -z'

loop_
_atom_site_label
_atom_site_type_symbol
_atom_site_fract_x
_atom_site_fract_y
_atom_site_fract_z
_atom_site_U_iso_or_equiv
_atom_site_adp_type
_atom_site_occupancy
_atom_site_symmetry_multiplicity
_atom_site_calc_flag
N1 N 0.4413(12) 0.0062(5) 0.1333(2) 0.0276(9) Uani 1 1 d
N3 N 0.6265(10) -0.2260(5) 0.1968(2) 0.0277(11) Uani 1 1 d
N2 N 0.6366(10) -0.0435(5) 0.1868(2) 0.0287(11) Uani 1 1 d
N4 N 0.4221(11) -0.3021(5) 0.1499(2) 0.0282(9) Uani 1 1 d
N5 N 0.1006(11) -0.1857(5) 0.0580(2) 0.0318(10) Uani 1 1 d
C1 C 0.3203(9) -0.1577(6) 0.1130(2) 0.0218(10) Uani 1 1 d
N6 N 0.0387(11) -0.0411(6) 0.0236(2) 0.0336(11) Uani 1 1 d
N7 N -0.0430(13) 0.0757(6) -0.0133(2) 0.0502(12) Uani 1 1 d
Cs1 Cs 0.92333(7) 0.36135(4) 0.172447(17) 0.02986(9) Uani 1 1 d

loop_
_atom_site_aniso_label
_atom_site_aniso_U_11
_atom_site_aniso_U_22
_atom_site_aniso_U_33
_atom_site_aniso_U_23
_atom_site_aniso_U_13
_atom_site_aniso_U_12
N1 0.028(2) 0.0168(17) 0.038(2) -0.0004(17) 0.002(2) -0.002(2)
N3 0.024(3) 0.022(2) 0.037(3) 0.0030(18) -0.0019(19) -0.0022(19)
N2 0.028(3) 0.024(2) 0.035(3) -0.0019(19) 0.004(2) -0.0016(18)
N4 0.0252(19) 0.0218(19) 0.038(2) 0.0003(16) -0.002(2) 0.000(2)
N5 0.032(2) 0.023(2) 0.040(2) -0.0022(18) 0.001(2) -0.003(2)
C1 0.020(2) 0.024(2) 0.022(2) -0.003(2) 0.0030(17) 0.002(2)
N6 0.032(3) 0.038(3) 0.031(2) -0.003(2) -0.002(2) -0.002(2)
N7 0.067(3) 0.037(2) 0.046(3) 0.004(2) -0.017(3) 0.003(3)
Cs1 0.02444(13) 0.01965(13) 0.04550(17) 0.00109(16) -0.00351(17) -0.00144(15)

loop_
_atom_type_symbol
_atom_type_description
_atom_type_scat_dispersion_real
_atom_type_scat_dispersion_imag
_atom_type_scat_source
C C 0.0033 0.0016 'International Tables Vol C Tables 4.2.6.8 and 6.1.1.4'
N N 0.0061 0.0033 'International Tables Vol C Tables 4.2.6.8 and 6.1.1.4'
Cs Cs -0.3680 2.1192 'International Tables Vol C Tables 4.2.6.8 and 6.1.1.4'

loop_
_geom_angle_atom_site_label_1
_geom_angle_atom_site_label_2
_geom_angle_atom_site_label_3
_geom_angle
_geom_angle_site_symmetry_1
_geom_angle_site_symmetry_3
C1 N1 N2 102.9(3) . .
C1 N1 Cs1 164.7(3) . .
N2 N1 Cs1 69.7(2) . .
C1 N1 Cs1 116.8(3) . 1_455
N2 N1 Cs1 116.0(3) . 1_455
Cs1 N1 Cs1 78.46(8) . 1_455
N2 N3 N4 109.0(4) . .
N2 N3 Cs1 84.0(3) . 3_745
N4 N3 Cs1 166.1(3) . 3_745
N2 N3 Cs1 149.9(4) . 1_545
N4 N3 Cs1 78.6(2) . 1_545
Cs1 N3 Cs1 92.58(11) 3_745 1_545
N2 N3 Cs1 86.9(3) . 3_645
N4 N3 Cs1 94.8(3) . 3_645
Cs1 N3 Cs1 80.77(9) 3_745 3_645
Cs1 N3 Cs1 122.19(11) 1_545 3_645
N3 N2 N1 110.1(4) . .
N3 N2 Cs1 158.7(4) . .
N1 N2 Cs1 86.6(2) . .
N3 N2 Cs1 72.7(3) . 3_745
N1 N2 Cs1 174.6(3) . 3_745
Cs1 N2 Cs1 91.77(10) . 3_745
N3 N2 Cs1 72.0(3) . 3_645
N1 N2 Cs1 99.8(3) . 3_645
Cs1 N2 Cs1 119.51(11) . 3_645
Cs1 N2 Cs1 76.51(8) 3_745 3_645
C1 N4 N3 104.0(3) . .
C1 N4 Cs1 115.2(3) . 1_445
N3 N4 Cs1 129.9(3) . 1_445
C1 N4 Cs1 150.1(3) . 1_545
N3 N4 Cs1 77.4(3) . 1_545
Cs1 N4 Cs1 82.94(8) 1_445 1_545
C1 N4 Cs1 95.0(3) . 3_645
N3 N4 Cs1 64.5(2) . 3_645
Cs1 N4 Cs1 81.68(9) 1_445 3_645
Cs1 N4 Cs1 111.79(11) 1_545 3_645
N6 N5 C1 113.7(4) . .
N4 C1 N1 114.0(4) . .
N4 C1 N5 119.7(4) . .
N1 C1 N5 126.3(4) . .
N7 N6 N5 170.7(5) . .
N6 N7 Cs1 114.7(4) . 4_455
N6 N7 Cs1 138.7(3) . 4_355
Cs1 N7 Cs1 71.14(8) 4_455 4_355
N2 Cs1 N3 89.67(10) . 3_755
N2 Cs1 N3 131.72(8) . 1_565
N3 Cs1 N3 108.10(10) 3_755 1_565
N2 Cs1 N4 161.26(10) . 1_665
N3 Cs1 N4 80.85(11) 3_755 1_665
N3 Cs1 N4 66.93(11) 1_565 1_665
N2 Cs1 N4 115.26(10) . 1_565
N3 Cs1 N4 130.38(10) 3_755 1_565
N3 Cs1 N4 24.07(10) 1_565 1_565
N4 Cs1 N4 82.94(8) 1_665 1_565
N2 Cs1 N2 110.15(10) . 3_755
N3 Cs1 N2 23.26(9) 3_755 3_755
N3 Cs1 N2 85.89(10) 1_565 3_755
N4 Cs1 N2 64.73(10) 1_665 3_755
N4 Cs1 N2 109.33(10) 1_565 3_755
N2 Cs1 N1 23.74(10) . .
N3 Cs1 N1 113.38(11) 3_755 .
N3 Cs1 N1 118.16(11) 1_565 .
N4 Cs1 N1 159.82(10) 1_665 .
N4 Cs1 N1 96.78(9) 1_565 .
N2 Cs1 N1 132.98(10) 3_755 .
N2 Cs1 N1 66.37(10) . 1_655
N3 Cs1 N1 67.99(10) 3_755 1_655
N3 Cs1 N1 161.91(10) 1_565 1_655
N4 Cs1 N1 95.01(9) 1_665 1_655
N4 Cs1 N1 160.34(9) 1_565 1_655
N2 Cs1 N1 87.06(10) 3_755 1_655
N1 Cs1 N1 78.46(8) . 1_655
N2 Cs1 N3 60.45(9) . 3_655
N3 Cs1 N3 80.77(9) 3_755 3_655
N3 Cs1 N3 78.14(7) 1_565 3_655
N4 Cs1 N3 132.63(9) 1_665 3_655
N4 Cs1 N3 76.71(9) 1_565 3_655
N2 Cs1 N3 82.40(10) 3_755 3_655
N1 Cs1 N3 66.07(9) . 3_655
N1 Cs1 N3 117.37(9) 1_655 3_655
N2 Cs1 N7 88.05(11) . 4
N3 Cs1 N7 173.99(10) 3_755 4
N3 Cs1 N7 77.49(10) 1_565 4
N4 Cs1 N7 99.73(11) 1_665 4
N4 Cs1 N7 55.52(10) 1_565 4
N2 Cs1 N7 160.97(9) 3_755 4
N1 Cs1 N7 64.59(10) . 4
N1 Cs1 N7 106.01(10) 1_655 4
N3 Cs1 N7 102.88(11) 3_655 4
N2 Cs1 N2 81.35(7) . 3_655
N3 Cs1 N2 83.40(11) 3_755 3_655
N3 Cs1 N2 57.79(9) 1_565 3_655
N4 Cs1 N2 113.26(9) 1_665 3_655
N4 Cs1 N2 61.03(9) 1_565 3_655
N2 Cs1 N2 76.51(8) 3_755 3_655
N1 Cs1 N2 83.57(10) . 3_655
N1 Cs1 N2 135.99(9) 1_655 3_655
N3 Cs1 N2 21.20(8) 3_655 3_655
N7 Cs1 N2 101.74(10) 4 3_655
N2 Cs1 N7 114.41(9) . 4_655
N3 Cs1 N7 104.85(12) 3_755 4_655
N3 Cs1 N7 104.00(10) 1_565 4_655
N4 Cs1 N7 53.77(9) 1_665 4_655
N4 Cs1 N7 102.34(10) 1_565 4_655
N2 Cs1 N7 104.59(9) 3_755 4_655
N1 Cs1 N7 107.11(10) . 4_655
N1 Cs1 N7 61.86(10) 1_655 4_655
N3 Cs1 N7 172.75(11) 3_655 4_655
N7 Cs1 N7 71.14(8) 4 4_655
N2 Cs1 N7 161.78(9) 3_655 4_655

loop_
_geom_bond_atom_site_label_1
_geom_bond_atom_site_label_2
_geom_bond_distance
_geom_bond_site_symmetry_2
N1 C1 1.336(6) .
N1 N2 1.354(6) .
N1 Cs1 3.357(4) .
N1 Cs1 3.454(4) 1_455
N3 N2 1.316(5) .
N3 N4 1.355(6) .
N3 Cs1 3.182(4) 3_745
N3 Cs1 3.242(4) 1_545
N3 Cs1 3.460(4) 3_645
N2 Cs1 3.153(4) .
N2 Cs1 3.313(4) 3_745
N2 Cs1 3.633(4) 3_645
N4 C1 1.315(5) .
N4 Cs1 3.250(4) 1_445
N4 Cs1 3.256(4) 1_545
N4 Cs1 3.820(4) 3_645
N5 N6 1.244(6) .
N5 C1 1.411(6) .
N6 N7 1.138(5) .
N7 Cs1 3.617(5) 4_455
N7 Cs1 3.786(5) 4_355
Cs1 N3 3.182(4) 3_755
Cs1 N3 3.242(4) 1_565
Cs1 N4 3.250(4) 1_665
Cs1 N4 3.256(4) 1_565
Cs1 N2 3.313(4) 3_755
Cs1 N1 3.454(4) 1_655
Cs1 N3 3.460(4) 3_655
Cs1 N7 3.617(5) 4
Cs1 N2 3.633(4) 3_655
Cs1 N7 3.786(5) 4_655

loop_
_geom_torsion_atom_site_label_1
_geom_torsion_atom_site_label_2
_geom_torsion_atom_site_label_3
_geom_torsion_atom_site_label_4
_geom_torsion
_geom_torsion_site_symmetry_1
_geom_torsion_site_symmetry_4
N4 N3 N2 N1 -0.1(6) . .
Cs1 N3 N2 N1 -175.2(3) 3_745 .
Cs1 N3 N2 N1 100.1(7) 1_545 .
Cs1 N3 N2 N1 -94.1(3) 3_645 .
N4 N3 N2 Cs1 -139.9(7) . .
Cs1 N3 N2 Cs1 45.1(9) 3_745 .
Cs1 N3 N2 Cs1 -39.7(13) 1_545 .
Cs1 N3 N2 Cs1 126.1(8) 3_645 .
N4 N3 N2 Cs1 175.0(4) . 3_745
Cs1 N3 N2 Cs1 -84.8(6) 1_545 3_745
Cs1 N3 N2 Cs1 81.04(7) 3_645 3_745
N4 N3 N2 Cs1 94.0(4) . 3_645
Cs1 N3 N2 Cs1 -81.04(7) 3_745 3_645
Cs1 N3 N2 Cs1 -165.8(7) 1_545 3_645
C1 N1 N2 N3 -0.4(5) . .
Cs1 N1 N2 N3 -166.4(4) . .
Cs1 N1 N2 N3 128.3(4) 1_455 .
C1 N1 N2 Cs1 166.0(3) . .
Cs1 N1 N2 Cs1 -65.3(2) 1_455 .
C1 N1 N2 Cs1 -74.6(3) . 3_645
Cs1 N1 N2 Cs1 119.38(13) . 3_645
Cs1 N1 N2 Cs1 54.1(2) 1_455 3_645
N2 N3 N4 C1 0.5(5) . .
Cs1 N3 N4 C1 159.6(12) 3_745 .
Cs1 N3 N4 C1 -149.2(3) 1_545 .
Cs1 N3 N4 C1 88.9(3) 3_645 .
N2 N3 N4 Cs1 -140.8(4) . 1_445
Cs1 N3 N4 Cs1 18.2(16) 3_745 1_445
Cs1 N3 N4 Cs1 69.4(3) 1_545 1_445
Cs1 N3 N4 Cs1 -52.5(3) 3_645 1_445
N2 N3 N4 Cs1 149.8(4) . 1_545
Cs1 N3 N4 Cs1 -51.2(13) 3_745 1_545
Cs1 N3 N4 Cs1 -121.89(11) 3_645 1_545
N2 N3 N4 Cs1 -88.3(4) . 3_645
Cs1 N3 N4 Cs1 70.7(13) 3_745 3_645
Cs1 N3 N4 Cs1 121.89(11) 1_545 3_645
N3 N4 C1 N1 -0.8(5) . .
Cs1 N4 C1 N1 147.2(3) 1_445 .
Cs1 N4 C1 N1 -89.7(7) 1_545 .
Cs1 N4 C1 N1 64.1(4) 3_645 .
N3 N4 C1 N5 179.7(4) . .
Cs1 N4 C1 N5 -32.3(5) 1_445 .
Cs1 N4 C1 N5 90.7(7) 1_545 .
Cs1 N4 C1 N5 -115.4(4) 3_645 .
N2 N1 C1 N4 0.8(5) . .
Cs1 N1 C1 N4 59.8(13) . .
Cs1 N1 C1 N4 -127.4(3) 1_455 .
N2 N1 C1 N5 -179.8(4) . .
Cs1 N1 C1 N5 -120.8(11) . .
Cs1 N1 C1 N5 52.1(5) 1_455 .
N6 N5 C1 N4 -175.2(5) . .
N6 N5 C1 N1 5.4(7) . .
N3 N2 Cs1 N3 -40.3(9) . 3_755
N1 N2 Cs1 N3 177.1(2) . 3_755
Cs1 N2 Cs1 N3 2.24(12) 3_745 3_755
Cs1 N2 Cs1 N3 77.71(16) 3_645 3_755
N3 N2 Cs1 N3 -154.6(9) . 1_565
N1 N2 Cs1 N3 62.8(3) . 1_565
Cs1 N2 Cs1 N3 -112.03(12) 3_745 1_565
Cs1 N2 Cs1 N3 -36.56(19) 3_645 1_565
N3 N2 Cs1 N4 18.9(11) . 1_665
N1 N2 Cs1 N4 -123.7(3) . 1_665
Cs1 N2 Cs1 N4 61.5(3) 3_745 1_665
Cs1 N2 Cs1 N4 136.9(3) 3_645 1_665
N3 N2 Cs1 N4 -175.9(9) . 1_565
N1 N2 Cs1 N4 41.5(3) . 1_565
Cs1 N2 Cs1 N4 -133.30(10) 3_745 1_565
Cs1 N2 Cs1 N4 -57.82(16) 3_645 1_565
N3 N2 Cs1 N2 -51.6(9) . 3_755
N1 N2 Cs1 N2 165.8(3) . 3_755
Cs1 N2 Cs1 N2 -9.03(6) 3_745 3_755
Cs1 N2 Cs1 N2 66.44(13) 3_645 3_755
N3 N2 Cs1 N1 142.6(10) . .
Cs1 N2 Cs1 N1 -174.8(3) 3_745 .
Cs1 N2 Cs1 N1 -99.4(3) 3_645 .
N3 N2 Cs1 N1 25.7(9) . 1_655
N1 N2 Cs1 N1 -116.9(3) . 1_655
Cs1 N2 Cs1 N1 68.25(10) 3_745 1_655
Cs1 N2 Cs1 N1 143.72(16) 3_645 1_655
N3 N2 Cs1 N3 -119.9(9) . 3_655
N1 N2 Cs1 N3 97.5(3) . 3_655
Cs1 N2 Cs1 N3 -77.32(11) 3_745 3_655
Cs1 N2 Cs1 N3 -1.85(13) 3_645 3_655
N3 N2 Cs1 N7 134.1(9) . 4
N1 N2 Cs1 N7 -8.5(3) . 4
Cs1 N2 Cs1 N7 176.68(10) 3_745 4
Cs1 N2 Cs1 N7 -107.85(14) 3_645 4
N3 N2 Cs1 N2 -123.7(9) . 3_655
N1 N2 Cs1 N2 93.7(3) . 3_655
Cs1 N2 Cs1 N2 -81.14(10) 3_745 3_655
Cs1 N2 Cs1 N2 -5.66(6) 3_645 3_655
N3 N2 Cs1 N7 65.8(9) . 4_655
N1 N2 Cs1 N7 -76.7(3) . 4_655
Cs1 N2 Cs1 N7 108.43(10) 3_745 4_655
Cs1 N2 Cs1 N7 -176.09(12) 3_645 4_655
C1 N1 Cs1 N2 -63.0(12) . .
Cs1 N1 Cs1 N2 123.5(3) 1_455 .
C1 N1 Cs1 N3 -66.2(12) . 3_755
N2 N1 Cs1 N3 -3.2(3) . 3_755
Cs1 N1 Cs1 N3 120.33(10) 1_455 3_755
C1 N1 Cs1 N3 165.8(12) . 1_565
N2 N1 Cs1 N3 -131.1(2) . 1_565
Cs1 N1 Cs1 N3 -7.64(12) 1_455 1_565
C1 N1 Cs1 N4 66.2(13) . 1_665
N2 N1 Cs1 N4 129.2(3) . 1_665
Cs1 N1 Cs1 N4 -107.3(3) 1_455 1_665
C1 N1 Cs1 N4 154.1(12) . 1_565
N2 N1 Cs1 N4 -142.8(2) . 1_565
Cs1 N1 Cs1 N4 -19.33(9) 1_455 1_565
C1 N1 Cs1 N2 -81.4(12) . 3_755
N2 N1 Cs1 N2 -18.3(3) . 3_755
Cs1 N1 Cs1 N2 105.18(12) 1_455 3_755
C1 N1 Cs1 N1 -6.5(12) . 1_655
N2 N1 Cs1 N1 56.5(3) . 1_655
Cs1 N1 Cs1 N1 180.0 1_455 1_655
C1 N1 Cs1 N3 -133.7(12) . 3_655
N2 N1 Cs1 N3 -70.7(2) . 3_655
Cs1 N1 Cs1 N3 52.85(9) 1_455 3_655
C1 N1 Cs1 N7 107.6(12) . 4
N2 N1 Cs1 N7 170.6(3) . 4
Cs1 N1 Cs1 N7 -65.88(10) 1_455 4
C1 N1 Cs1 N2 -146.2(12) . 3_655
N2 N1 Cs1 N2 -83.1(2) . 3_655
Cs1 N1 Cs1 N2 40.39(8) 1_455 3_655
C1 N1 Cs1 N7 48.9(12) . 4_655
N2 N1 Cs1 N7 112.0(3) . 4_655
Cs1 N1 Cs1 N7 -124.50(9) 1_455 4_655
